data_1556156
loop_
_publ_author_name
'Saito, Akio'
'Taniguchi, Akihiro'
'Kambara, Yui'
'Hanzawa, Yuji'

_publ_section_title
;
 Metal-free [2 + 2 + 1] annulation of alkynes, nitriles, and oxygen atoms:
 iodine(III)-mediated synthesis of highly substituted oxazoles.
;
_journal_issue 11
_journal_name_full 'Organic letters'
_journal_page_first 2672
_journal_page_last 2675
_journal_paper_doi 10.1021/ol4009816
_journal_volume 15
_journal_year 2013
_chemical_formula_moiety 'C16 H19 F6 I O6 S2'
_chemical_formula_sum 'C16 H19 F6 I O6 S2'
_chemical_formula_weight 612.34
_space_group_IT_number 2
_space_group_name_Hall '-P 1'
_space_group_name_H-M_alt 'P -1'
_symmetry_cell_setting triclinic
_symmetry_Int_Tables_number 2
_symmetry_space_group_name_Hall '-P 1'
_symmetry_space_group_name_H-M 'P -1'
_atom_sites_solution_hydrogens geom
_atom_sites_solution_primary direct
_atom_sites_solution_secondary difmap
_cell_angle_alpha 89.151(3)
_cell_angle_beta 82.917(3)
_cell_angle_gamma 83.972(3)
_cell_formula_units_Z 2
_cell_length_a 7.9401(4)
_cell_length_b 11.8660(5)
_cell_length_c 12.2428(5)
_cell_measurement_reflns_used 7891
_cell_measurement_temperature 90
_cell_measurement_theta_max 68.19
_cell_measurement_theta_min 3.64
_cell_volume 1138.35(9)
_computing_cell_refinement 'RAPID AUTO'
_computing_data_collection 'RAPID AUTO (Rigaku, ????)'
_computing_data_reduction 'RAPID AUTO'
_computing_molecular_graphics 'CrystalStructure 4.1'
_computing_publication_material 'CrystalStructure 4.1 (Rigaku, 2013)'
_computing_structure_refinement 'SHELXL97 (Sheldrick, 2008)'
_computing_structure_solution 'Superflip (Palatinus, et al., 2007)'
_diffrn_ambient_temperature 90
_diffrn_detector_area_resol_mean 10.000
_diffrn_measured_fraction_theta_full 0.978
_diffrn_measured_fraction_theta_max 0.978
_diffrn_measurement_device_type 'Rigaku R-AXIS RAPID'
_diffrn_measurement_method \w
_diffrn_radiation_type 'Cu K\a'
_diffrn_radiation_wavelength 1.54187
_diffrn_reflns_av_R_equivalents 0.1169
_diffrn_reflns_limit_h_max 8
_diffrn_reflns_limit_h_min -9
_diffrn_reflns_limit_k_max 14
_diffrn_reflns_limit_k_min -14
_diffrn_reflns_limit_l_max 14
_diffrn_reflns_limit_l_min -14
_diffrn_reflns_number 12784
_diffrn_reflns_theta_full 67.50
_diffrn_reflns_theta_max 67.50
_diffrn_reflns_theta_min 3.64
_diffrn_standards_number 0
_exptl_absorpt_coefficient_mu 13.510
_exptl_absorpt_correction_T_max 0.667
_exptl_absorpt_correction_T_min 0.443
_exptl_absorpt_correction_type multi-scan
_exptl_absorpt_process_details 'ABSCOR (Rigaku, 1995)'
_exptl_crystal_colour colourless
_exptl_crystal_density_diffrn 1.786
_exptl_crystal_density_method 'not measured'
_exptl_crystal_description needle
_exptl_crystal_F_000 604.00
_exptl_crystal_size_max 0.100
_exptl_crystal_size_mid 0.030
_exptl_crystal_size_min 0.030
_refine_diff_density_max 2.37
_refine_diff_density_min -1.77
_refine_ls_extinction_method none
_refine_ls_goodness_of_fit_ref 0.999
_refine_ls_hydrogen_treatment constr
_refine_ls_number_parameters 281
_refine_ls_number_reflns 4030
_refine_ls_number_restraints 0
_refine_ls_R_factor_gt 0.0573
_refine_ls_shift/su_max 0.001
_refine_ls_structure_factor_coef Fsqd
_refine_ls_weighting_details 'w = 1/[\s^2^(Fo^2^)+(0.0145P)^2^+0.0000P] where P=(Fo^2^+2Fc^2^)/3'
_refine_ls_weighting_scheme calc
_refine_ls_wR_factor_ref 0.1144
_reflns_number_gt 3453
_reflns_number_total 4030
_reflns_threshold_expression F^2^>2.0\s(F^2^)
_cod_data_source_file ol4009816_si_002.cif
_cod_data_source_block 20120718_2
_cod_original_cell_volume 1138.35(8)
_cod_database_code 1556156

loop_
_symmetry_equiv_pos_site_id
_symmetry_equiv_pos_as_xyz
1 +X,+Y,+Z
2 -X,-Y,-Z

loop_
_atom_site_label
_atom_site_type_symbol
_atom_site_fract_x
_atom_site_fract_y
_atom_site_fract_z
_atom_site_U_iso_or_equiv
_atom_site_adp_type
_atom_site_occupancy
_atom_site_symmetry_multiplicity
_atom_site_calc_flag
_atom_site_refinement_flags
I1 I 0.24555(4) 0.47734(3) 0.64068(3) 0.02304(14) Uani 1 2 d .
S1 S -0.27230(18) 0.25029(13) 0.62972(12) 0.0251(3) Uani 1 2 d .
S2 S 0.33583(18) 0.37923(12) 0.34223(11) 0.0241(3) Uani 1 2 d .
F1 F -0.1809(5) 0.0397(3) 0.5733(4) 0.0626(13) Uani 1 2 d .
F2 F -0.3682(5) 0.1294(4) 0.4814(4) 0.0626(13) Uani 1 2 d .
F3 F -0.1041(5) 0.1599(4) 0.4514(3) 0.0581(12) Uani 1 2 d .
F4 F 0.3646(5) 0.1564(3) 0.3532(3) 0.0486(10) Uani 1 2 d .
F5 F 0.1913(5) 0.2294(3) 0.2421(3) 0.0555(11) Uani 1 2 d .
F6 F 0.4633(5) 0.2232(3) 0.1973(3) 0.0522(11) Uani 1 2 d .
O1 O -0.1113(4) 0.2258(3) 0.6941(3) 0.0253(9) Uani 1 2 d .
O2 O -0.4142(5) 0.2230(4) 0.7044(3) 0.0420(12) Uani 1 2 d .
O3 O -0.2731(5) 0.3534(3) 0.5717(3) 0.0298(10) Uani 1 2 d .
O4 O 0.1930(5) 0.3825(3) 0.4275(3) 0.0303(10) Uani 1 2 d .
O5 O 0.3146(5) 0.4553(4) 0.2507(3) 0.0338(11) Uani 1 2 d .
O6 O 0.5010(5) 0.3748(3) 0.3837(3) 0.0297(10) Uani 1 2 d .
C1 C 0.2364(7) 0.5275(5) 0.8058(5) 0.0278(14) Uani 1 2 d .
C2 C 0.2927(9) 0.4508(6) 0.8815(5) 0.049(2) Uani 1 2 d .
C3 C 0.2828(10) 0.4835(7) 0.9891(5) 0.056(2) Uani 1 2 d .
C4 C 0.2209(9) 0.5927(8) 1.0186(5) 0.059(2) Uani 1 2 d .
C5 C 0.1687(10) 0.6689(7) 0.9424(6) 0.065(3) Uani 1 2 d .
C6 C 0.1756(9) 0.6374(6) 0.8339(6) 0.054(2) Uani 1 2 d .
C7 C 0.0348(7) 0.3867(5) 0.6774(4) 0.0230(13) Uani 1 2 d .
C8 C 0.0452(7) 0.2776(5) 0.6641(4) 0.0241(14) Uani 1 2 d .
C9 C 0.1918(7) 0.1889(5) 0.6287(4) 0.0246(13) Uani 1 2 d .
C10 C 0.2050(7) 0.0888(5) 0.7097(4) 0.0249(14) Uani 1 2 d .
C11 C 0.2216(7) 0.1245(5) 0.8269(4) 0.0231(13) Uani 1 2 d .
C12 C 0.2399(7) 0.0238(5) 0.9057(5) 0.0256(14) Uani 1 2 d .
C13 C 0.2490(7) 0.0592(5) 1.0234(5) 0.0304(15) Uani 1 2 d .
C14 C 0.2622(7) -0.0406(5) 1.1029(5) 0.0374(17) Uani 1 2 d .
C15 C -0.2270(9) 0.1378(6) 0.5287(6) 0.0417(18) Uani 1 2 d .
C16 C 0.3407(8) 0.2402(6) 0.2798(5) 0.0343(16) Uani 1 2 d .
H2 H 0.33796 0.37608 0.85967 0.0587 Uiso 1 2 calc R
H3 H 0.31853 0.43095 1.04312 0.0676 Uiso 1 2 calc R
H4 H 0.21444 0.61532 1.0932 0.0713 Uiso 1 2 calc R
H5 H 0.1273 0.74431 0.96407 0.0776 Uiso 1 2 calc R
H6 H 0.13936 0.68996 0.78018 0.0645 Uiso 1 2 calc R
H7 H -0.07207 0.42619 0.70467 0.0276 Uiso 1 2 calc R
H9A H 0.2997 0.22476 0.62142 0.0295 Uiso 1 2 calc R
H9B H 0.17757 0.15971 0.55542 0.0295 Uiso 1 2 calc R
H10A H 0.10217 0.04809 0.71087 0.0298 Uiso 1 2 calc R
H10B H 0.30532 0.03546 0.68278 0.0298 Uiso 1 2 calc R
H11A H 0.11953 0.17589 0.85486 0.0278 Uiso 1 2 calc R
H11B H 0.32246 0.16713 0.82563 0.0278 Uiso 1 2 calc R
H12A H 0.14151 -0.02072 0.90444 0.0308 Uiso 1 2 calc R
H12B H 0.34469 -0.02589 0.87938 0.0308 Uiso 1 2 calc R
H13A H 0.14585 0.11074 1.04887 0.0364 Uiso 1 2 calc R
H13B H 0.3494 0.10183 1.02487 0.0364 Uiso 1 2 calc R
H14A H 0.35885 -0.09507 1.07518 0.0449 Uiso 1 2 calc R
H14B H 0.15667 -0.07752 1.1091 0.0449 Uiso 1 2 calc R
H14C H 0.2795 -0.01324 1.17539 0.0449 Uiso 1 2 calc R

loop_
_atom_site_aniso_label
_atom_site_aniso_U_11
_atom_site_aniso_U_22
_atom_site_aniso_U_33
_atom_site_aniso_U_12
_atom_site_aniso_U_13
_atom_site_aniso_U_23
I1 0.0250(3) 0.0265(2) 0.0186(2) -0.00857(18) -0.00221(16) 0.00650(16)
S1 0.0210(8) 0.0260(8) 0.0290(8) -0.0046(7) -0.0056(6) 0.0095(6)
S2 0.0276(8) 0.0255(8) 0.0194(7) -0.0035(7) -0.0031(6) 0.0033(6)
F1 0.061(3) 0.026(2) 0.104(4) 0.005(2) -0.032(3) -0.001(2)
F2 0.048(3) 0.051(3) 0.096(3) 0.004(2) -0.040(2) -0.026(2)
F3 0.055(3) 0.075(3) 0.044(3) -0.003(2) -0.001(2) -0.022(2)
F4 0.061(3) 0.029(2) 0.058(3) -0.007(2) -0.016(2) 0.0015(19)
F5 0.040(2) 0.057(3) 0.074(3) -0.002(2) -0.027(2) -0.024(2)
F6 0.047(2) 0.056(3) 0.049(2) 0.003(2) 0.009(2) -0.020(2)
O1 0.019(2) 0.031(2) 0.028(2) -0.0109(19) -0.0067(17) 0.0165(18)
O2 0.022(2) 0.063(3) 0.042(3) -0.012(2) -0.004(2) 0.025(2)
O3 0.037(2) 0.026(2) 0.030(2) -0.007(2) -0.0139(19) 0.0150(19)
O4 0.032(2) 0.035(3) 0.024(2) -0.011(2) 0.0006(18) 0.0022(18)
O5 0.044(3) 0.036(3) 0.020(2) 0.003(2) -0.0040(19) 0.0098(19)
O6 0.022(2) 0.035(3) 0.035(2) -0.011(2) -0.0095(18) 0.006(2)
C1 0.030(4) 0.037(4) 0.017(3) -0.007(3) -0.005(3) 0.009(3)
C2 0.078(6) 0.037(4) 0.034(4) -0.010(4) -0.015(4) 0.004(3)
C3 0.098(7) 0.050(5) 0.025(4) -0.019(5) -0.018(4) 0.018(4)
C4 0.070(6) 0.088(7) 0.016(4) -0.002(5) 0.005(4) -0.006(4)
C5 0.080(6) 0.062(6) 0.041(5) 0.032(5) -0.001(4) -0.007(4)
C6 0.070(6) 0.051(5) 0.034(4) 0.023(4) -0.005(4) 0.005(4)
C7 0.022(3) 0.034(4) 0.014(3) -0.007(3) 0.001(2) 0.006(3)
C8 0.019(3) 0.036(4) 0.018(3) -0.003(3) -0.005(2) 0.011(3)
C9 0.024(3) 0.027(3) 0.024(3) -0.003(3) -0.004(2) 0.005(3)
C10 0.026(3) 0.023(3) 0.025(3) -0.003(3) -0.004(3) 0.006(3)
C11 0.018(3) 0.028(3) 0.025(3) -0.009(3) -0.000(2) 0.004(3)
C12 0.020(3) 0.025(3) 0.032(3) -0.003(3) -0.007(3) 0.010(3)
C13 0.029(4) 0.029(4) 0.033(4) -0.009(3) -0.003(3) 0.013(3)
C14 0.039(4) 0.044(4) 0.029(3) -0.009(3) -0.007(3) 0.017(3)
C15 0.032(4) 0.030(4) 0.064(5) 0.001(3) -0.015(4) -0.004(4)
C16 0.032(4) 0.034(4) 0.040(4) -0.005(3) -0.012(3) 0.001(3)

loop_
_atom_type_symbol
_atom_type_description
_atom_type_scat_dispersion_real
_atom_type_scat_dispersion_imag
_atom_type_scat_source
C C 0.0181 0.0091
;
International Tables for Crystallography
(1992, Vol. C, Tables 4.2.6.8 and 6.1.1.4)
;
H H 0.0000 0.0000
;
International Tables for Crystallography
(1992, Vol. C, Table 6.1.1.4)
;
O O 0.0492 0.0322
;
International Tables for Crystallography
(1992, Vol. C, Tables 4.2.6.8 and 6.1.1.4)
;
F F 0.0727 0.0534
;
International Tables for Crystallography
(1992, Vol. C, Tables 4.2.6.8 and 6.1.1.4)
;
I I -0.3257 6.8362
;
International Tables for Crystallography
(1992, Vol. C, Tables 4.2.6.8 and 6.1.1.4)
;
S S 0.3331 0.5567
;
International Tables for Crystallography
(1992, Vol. C, Tables 4.2.6.8 and 6.1.1.4)
;

loop_
_geom_angle_atom_site_label_1
_geom_angle_atom_site_label_2
_geom_angle_atom_site_label_3
_geom_angle
_geom_angle_publ_flag
C1 I1 C7 92.0(2) yes
O1 S1 O2 105.7(2) yes
O1 S1 O3 112.6(2) yes
O1 S1 C15 99.8(3) yes
O2 S1 O3 122.2(2) yes
O2 S1 C15 107.1(3) yes
O3 S1 C15 107.1(3) yes
O4 S2 O5 115.7(2) yes
O4 S2 O6 113.8(2) yes
O4 S2 C16 103.7(3) yes
O5 S2 O6 115.2(2) yes
O5 S2 C16 102.7(3) yes
O6 S2 C16 103.3(3) yes
S1 O1 C8 122.7(3) yes
I1 C1 C2 119.4(5) yes
I1 C1 C6 118.6(5) yes
C2 C1 C6 122.0(6) yes
C1 C2 C3 119.0(6) yes
C2 C3 C4 119.6(7) yes
C3 C4 C5 121.0(7) yes
C4 C5 C6 120.3(7) yes
C1 C6 C5 118.1(7) yes
I1 C7 C8 121.9(4) yes
O1 C8 C7 115.8(5) yes
O1 C8 C9 110.9(5) yes
C7 C8 C9 133.2(5) yes
C8 C9 C10 113.2(4) yes
C9 C10 C11 113.5(5) yes
C10 C11 C12 112.9(5) yes
C11 C12 C13 113.1(5) yes
C12 C13 C14 113.3(5) yes
S1 C15 F1 112.1(5) yes
S1 C15 F2 108.2(4) yes
S1 C15 F3 111.3(5) yes
F1 C15 F2 108.9(6) yes
F1 C15 F3 107.9(5) yes
F2 C15 F3 108.3(6) yes
S2 C16 F4 111.5(5) yes
S2 C16 F5 110.2(4) yes
S2 C16 F6 112.1(5) yes
F4 C16 F5 107.0(5) yes
F4 C16 F6 107.5(5) yes
F5 C16 F6 108.3(5) yes
C1 C2 H2 120.504 no
C3 C2 H2 120.499 no
C2 C3 H3 120.198 no
C4 C3 H3 120.203 no
C3 C4 H4 119.511 no
C5 C4 H4 119.515 no
C4 C5 H5 119.829 no
C6 C5 H5 119.828 no
C1 C6 H6 120.953 no
C5 C6 H6 120.957 no
I1 C7 H7 119.039 no
C8 C7 H7 119.046 no
C8 C9 H9A 108.951 no
C8 C9 H9B 108.945 no
C10 C9 H9A 108.944 no
C10 C9 H9B 108.946 no
H9A C9 H9B 107.757 no
C9 C10 H10A 108.858 no
C9 C10 H10B 108.854 no
C11 C10 H10A 108.857 no
C11 C10 H10B 108.861 no
H10A C10 H10B 107.704 no
C10 C11 H11A 108.995 no
C10 C11 H11B 108.994 no
C12 C11 H11A 109.006 no
C12 C11 H11B 108.999 no
H11A C11 H11B 107.783 no
C11 C12 H12A 108.960 no
C11 C12 H12B 108.965 no
C13 C12 H12A 108.958 no
C13 C12 H12B 108.960 no
H12A C12 H12B 107.767 no
C12 C13 H13A 108.909 no
C12 C13 H13B 108.903 no
C14 C13 H13A 108.910 no
C14 C13 H13B 108.915 no
H13A C13 H13B 107.735 no
C13 C14 H14A 109.470 no
C13 C14 H14B 109.469 no
C13 C14 H14C 109.466 no
H14A C14 H14B 109.471 no
H14A C14 H14C 109.476 no
H14B C14 H14C 109.475 no

loop_
_geom_bond_atom_site_label_1
_geom_bond_atom_site_label_2
_geom_bond_distance
_geom_bond_publ_flag
I1 C1 2.106(6) yes
I1 C7 2.083(6) yes
S1 O1 1.582(4) yes
S1 O2 1.423(4) yes
S1 O3 1.406(4) yes
S1 C15 1.811(7) yes
S2 O4 1.441(4) yes
S2 O5 1.443(4) yes
S2 O6 1.459(4) yes
S2 C16 1.823(7) yes
F1 C15 1.314(8) yes
F2 C15 1.337(9) yes
F3 C15 1.317(8) yes
F4 C16 1.345(8) yes
F5 C16 1.344(8) yes
F6 C16 1.316(7) yes
O1 C8 1.448(7) yes
C1 C2 1.371(9) yes
C1 C6 1.376(10) yes
C2 C3 1.370(9) yes
C3 C4 1.374(11) yes
C4 C5 1.361(11) yes
C5 C6 1.378(10) yes
C7 C8 1.300(9) yes
C8 C9 1.510(7) yes
C9 C10 1.539(8) yes
C10 C11 1.527(8) yes
C11 C12 1.530(8) yes
C12 C13 1.520(8) yes
C13 C14 1.524(8) yes
C2 H2 0.950 no
C3 H3 0.950 no
C4 H4 0.950 no
C5 H5 0.950 no
C6 H6 0.950 no
C7 H7 0.950 no
C9 H9A 0.990 no
C9 H9B 0.990 no
C10 H10A 0.990 no
C10 H10B 0.990 no
C11 H11A 0.990 no
C11 H11B 0.990 no
C12 H12A 0.990 no
C12 H12B 0.990 no
C13 H13A 0.990 no
C13 H13B 0.990 no
C14 H14A 0.980 no
C14 H14B 0.980 no
C14 H14C 0.980 no

loop_
_geom_contact_atom_site_label_1
_geom_contact_atom_site_label_2
_geom_contact_distance
_geom_contact_publ_flag
_geom_contact_site_symmetry_2
I1 C9 3.501(6) no .
S1 C7 3.180(6) no .
F1 O1 2.815(6) no .
F1 O2 3.043(6) no .
F2 O2 2.929(6) no .
F2 O3 3.094(6) no .
F3 O1 3.076(5) no .
F3 O3 2.866(5) no .
F3 C8 3.369(7) no .
F3 C9 3.435(7) no .
F4 O4 2.981(5) no .
F4 O6 2.957(6) no .
F5 O4 2.931(6) no .
F5 O5 2.957(6) no .
F6 O5 2.930(5) no .
F6 O6 2.989(6) no .
O1 C10 2.870(6) no .
O1 C11 3.378(7) no .
O3 C7 2.967(7) no .
O3 C8 2.946(7) no .
C1 C4 2.713(9) no .
C2 C5 2.751(11) no .
C2 C7 3.559(9) no .
C3 C6 2.764(10) no .
C8 C11 3.047(8) no .
C8 C15 3.448(10) no .
I1 O3 3.261(4) no 2_566
I1 O4 2.950(4) no .
I1 O6 2.792(4) no 2_666
S2 O3 3.326(4) no 2_566
F1 F1 3.251(5) no 2_556
F1 F3 3.090(5) no 2_556
F1 F4 2.946(6) no 2_556
F2 F4 2.780(6) no 1_455
F2 O6 3.249(6) no 1_455
F2 C10 3.548(7) no 2_556
F3 F1 3.090(5) no 2_556
F3 F5 3.407(5) no .
F4 F1 2.946(6) no 2_556
F4 F2 2.780(6) no 1_655
F4 C9 3.492(6) no .
F5 F3 3.407(5) no .
F5 C6 3.393(8) no 2_566
F5 C13 3.335(7) no 1_554
F6 C5 3.548(9) no 2_666
F6 C6 3.437(9) no 2_666
F6 C13 3.596(7) no 1_554
O1 C14 3.479(7) no 2_557
O2 C9 3.436(7) no 1_455
O2 C10 3.555(7) no 1_455
O2 C11 3.401(7) no 1_455
O2 C14 3.422(7) no 2_557
O3 I1 3.261(4) no 2_566
O3 S2 3.326(4) no 2_566
O3 O4 3.262(6) no 2_566
O3 O5 3.130(5) no 2_566
O3 O6 3.079(6) no 1_455
O3 O6 3.543(5) no 2_566
O4 I1 2.950(4) no .
O4 O3 3.262(6) no 2_566
O4 C7 3.160(6) no .
O4 C7 3.443(7) no 2_566
O4 C8 3.268(6) no .
O4 C9 3.343(7) no .
O5 O3 3.130(5) no 2_566
O5 C1 3.573(7) no 2_666
O5 C3 3.253(8) no 1_554
O5 C4 3.380(8) no 1_554
O5 C7 3.216(6) no 2_566
O6 I1 2.792(4) no 2_666
O6 F2 3.249(6) no 1_655
O6 O3 3.079(6) no 1_655
O6 O3 3.543(5) no 2_566
O6 C1 3.211(7) no 2_666
O6 C6 3.459(8) no 2_666
C1 O5 3.573(7) no 2_666
C1 O6 3.211(7) no 2_666
C3 O5 3.253(8) no 1_556
C3 C3 3.554(12) no 2_667
C4 O5 3.380(8) no 1_556
C5 F6 3.548(9) no 2_666
C6 F5 3.393(8) no 2_566
C6 F6 3.437(9) no 2_666
C6 O6 3.459(8) no 2_666
C7 O4 3.160(6) no .
C7 O4 3.443(7) no 2_566
C7 O5 3.216(6) no 2_566
C8 O4 3.268(6) no .
C9 F4 3.492(6) no .
C9 O2 3.436(7) no 1_655
C9 O4 3.343(7) no .
C10 F2 3.548(7) no 2_556
C10 O2 3.555(7) no 1_655
C11 O2 3.401(7) no 1_655
C13 F5 3.335(7) no 1_556
C13 F6 3.596(7) no 1_556
C14 O1 3.479(7) no 2_557
C14 O2 3.422(7) no 2_557
I1 H2 3.0618 no .
I1 H6 3.0527 no .
I1 H9A 2.9914 no .
S1 H7 2.9731 no .
F1 H9B 3.2961 no .
F1 H10A 2.9808 no .
F3 H9B 2.7064 no .
O1 H7 2.4374 no .
O1 H9A 3.2735 no .
O1 H9B 2.7311 no .
O1 H10A 2.5854 no .
O1 H11A 2.8654 no .
O3 H7 2.6299 no .
C1 H3 3.2236 no .
C1 H5 3.2236 no .
C1 H7 3.2229 no .
C2 H4 3.2269 no .
C2 H6 3.2587 no .
C2 H11B 3.4226 no .
C3 H5 3.2343 no .
C4 H2 3.2335 no .
C4 H6 3.2371 no .
C5 H3 3.2348 no .
C6 H2 3.2566 no .
C6 H4 3.2307 no .
C7 H2 3.4703 no .
C7 H9A 2.7239 no .
C7 H9B 3.1350 no .
C7 H11A 3.3577 no .
C8 H10A 2.7760 no .
C8 H10B 3.3796 no .
C8 H11A 2.7141 no .
C8 H11B 3.2964 no .
C9 H7 3.3970 no .
C9 H11A 2.7628 no .
C9 H11B 2.7382 no .
C10 H12A 2.7163 no .
C10 H12B 2.7509 no .
C11 H2 3.2613 no .
C11 H9A 2.7948 no .
C11 H9B 3.3998 no .
C11 H13A 2.7162 no .
C11 H13B 2.7398 no .
C12 H10A 2.7430 no .
C12 H10B 2.7184 no .
C12 H14A 2.7028 no .
C12 H14B 2.7853 no .
C12 H14C 3.3734 no .
C13 H11A 2.7153 no .
C13 H11B 2.7497 no .
C14 H12A 2.7174 no .
C14 H12B 2.7410 no .
C15 H9B 3.3061 no .
H2 H3 2.3300 no .
H2 H9A 3.5089 no .
H2 H11A 3.0901 no .
H2 H11B 2.5384 no .
H3 H4 2.3195 no .
H4 H5 2.3014 no .
H5 H6 2.3389 no .
H9A H10A 2.8728 no .
H9A H10B 2.3556 no .
H9A H11A 3.1093 no .
H9A H11B 2.6049 no .
H9B H10A 2.3549 no .
H9B H10B 2.3752 no .
H10A H11A 2.3684 no .
H10A H11B 2.8657 no .
H10A H12A 2.5401 no .
H10A H12B 3.0505 no .
H10B H11A 2.8658 no .
H10B H11B 2.3880 no .
H10B H12A 2.9595 no .
H10B H12B 2.5508 no .
H11A H12A 2.3959 no .
H11A H12B 2.8690 no .
H11A H13A 2.5134 no .
H11A H13B 2.9969 no .
H11B H12A 2.8689 no .
H11B H12B 2.3683 no .
H11B H13A 3.0136 no .
H11B H13B 2.5756 no .
H12A H13A 2.3810 no .
H12A H13B 2.8603 no .
H12A H14A 2.9396 no .
H12A H14B 2.5989 no .
H12B H13A 2.8603 no .
H12B H13B 2.3620 no .
H12B H14A 2.5341 no .
H12B H14B 3.1015 no .
H13A H14A 2.8586 no .
H13A H14B 2.3383 no .
H13A H14C 2.3874 no .
H13B H14A 2.4033 no .
H13B H14B 2.8573 no .
H13B H14C 2.3239 no .
S1 H9A 3.4573 no 1_455
S2 H7 3.0477 no 2_566
F1 H9B 2.8581 no 2_556
F1 H10B 3.5537 no 2_556
F1 H14C 3.1001 no 2_557
F2 H9A 3.0802 no 1_455
F2 H9B 3.5900 no 1_455
F2 H10A 3.5249 no 2_556
F2 H10B 2.7892 no 2_556
F3 H6 3.3515 no 2_566
F3 H10A 3.1884 no 2_556
F3 H10B 3.4873 no 2_556
F4 H9A 3.3584 no .
F4 H9B 2.7236 no .
F4 H10B 3.2768 no 2_656
F4 H14C 3.1662 no 1_554
F5 H3 3.5223 no 1_554
F5 H6 2.7431 no 2_566
F5 H13A 2.8505 no 1_554
F5 H13B 3.1365 no 1_554
F5 H14C 2.9917 no 1_554
F6 H3 3.2807 no 1_554
F6 H6 3.4636 no 2_666
F6 H12B 2.7661 no 2_656
F6 H13B 2.8609 no 1_554
F6 H14C 3.3246 no 1_554
O1 H4 3.2095 no 2_567
O1 H14B 2.9708 no 2_557
O1 H14C 3.2806 no 2_557
O2 H2 3.0358 no 1_455
O2 H9A 2.5985 no 1_455
O2 H10B 3.3442 no 1_455
O2 H11B 2.5515 no 1_455
O2 H14A 3.1319 no 2_557
O2 H14B 3.5589 no 2_557
O2 H14C 3.0369 no 2_557
O4 H7 2.9172 no 2_566
O4 H9A 3.1445 no .
O4 H9B 3.0587 no .
O5 H3 2.5585 no 1_554
O5 H4 2.8129 no 1_554
O5 H7 2.2758 no 2_566
O6 H6 3.3081 no 2_666
C3 H3 3.4001 no 2_667
C4 H7 3.4602 no 2_567
C5 H11A 3.5552 no 2_567
C5 H13A 3.4140 no 2_567
C7 H4 3.2313 no 2_567
C8 H4 3.5703 no 2_567
C10 H14B 3.4185 no 2_557
C11 H14B 3.1148 no 2_557
C12 H5 3.5646 no 1_545
C12 H12A 3.5865 no 2_557
C12 H13A 3.5808 no 2_557
C12 H14A 3.4168 no 2_657
C12 H14B 3.1735 no 2_557
C13 H5 3.5811 no 2_567
C13 H12A 3.1959 no 2_557
C13 H12B 3.5559 no 2_657
C13 H13B 3.5292 no 2_657
C13 H14A 3.2663 no 2_657
C14 H5 3.4208 no 1_545
C14 H10A 3.4640 no 2_557
C14 H11A 3.5557 no 2_557
C14 H12A 3.2235 no 2_557
C14 H12B 3.3319 no 2_657
C14 H13B 3.2952 no 2_657
C15 H10B 3.4841 no 2_556
C16 H13B 3.5380 no 1_554
C16 H14C 3.3893 no 1_554
H2 O2 3.0358 no 1_655
H3 F5 3.5223 no 1_556
H3 F6 3.2807 no 1_556
H3 O5 2.5585 no 1_556
H3 C3 3.4001 no 2_667
H3 H3 3.5064 no 2_667
H4 O1 3.2095 no 2_567
H4 O5 2.8129 no 1_556
H4 C7 3.2313 no 2_567
H4 C8 3.5703 no 2_567
H4 H7 2.6524 no 2_567
H4 H11A 3.4388 no 2_567
H5 C12 3.5646 no 1_565
H5 C13 3.5811 no 2_567
H5 C14 3.4208 no 1_565
H5 H11A 2.8728 no 2_567
H5 H12A 2.8818 no 1_565
H5 H12B 3.4573 no 1_565
H5 H13A 2.6421 no 2_567
H5 H14A 3.2082 no 1_565
H5 H14B 2.8273 no 1_565
H6 F3 3.3515 no 2_566
H6 F5 2.7431 no 2_566
H6 F6 3.4636 no 2_666
H6 O6 3.3081 no 2_666
H6 H13A 3.5992 no 2_567
H7 S2 3.0477 no 2_566
H7 O4 2.9172 no 2_566
H7 O5 2.2758 no 2_566
H7 C4 3.4602 no 2_567
H7 H4 2.6524 no 2_567
H9A S1 3.4573 no 1_655
H9A F2 3.0802 no 1_655
H9A F4 3.3584 no .
H9A O2 2.5985 no 1_655
H9A O4 3.1445 no .
H9B F1 2.8581 no 2_556
H9B F2 3.5900 no 1_655
H9B F4 2.7236 no .
H9B O4 3.0587 no .
H10A F2 3.5249 no 2_556
H10A F3 3.1884 no 2_556
H10A C14 3.4640 no 2_557
H10A H14B 2.8211 no 2_557
H10A H14C 3.2403 no 2_557
H10B F1 3.5537 no 2_556
H10B F2 2.7892 no 2_556
H10B F3 3.4873 no 2_556
H10B F4 3.2768 no 2_656
H10B O2 3.3442 no 1_655
H10B C15 3.4841 no 2_556
H11A C5 3.5552 no 2_567
H11A C14 3.5557 no 2_557
H11A H4 3.4388 no 2_567
H11A H5 2.8728 no 2_567
H11A H14B 2.5788 no 2_557
H11B O2 2.5515 no 1_655
H11B H14A 2.9802 no 2_657
H11B H14C 3.4788 no 2_657
H12A C12 3.5865 no 2_557
H12A C13 3.1959 no 2_557
H12A C14 3.2235 no 2_557
H12A H5 2.8818 no 1_545
H12A H12A 3.0450 no 2_557
H12A H13A 2.6165 no 2_557
H12A H14B 2.5501 no 2_557
H12A H14C 3.5782 no 2_557
H12B F6 2.7661 no 2_656
H12B C13 3.5559 no 2_657
H12B C14 3.3319 no 2_657
H12B H5 3.4573 no 1_545
H12B H13B 2.8805 no 2_657
H12B H14A 2.9945 no 2_657
H12B H14C 3.0590 no 2_657
H13A F5 2.8505 no 1_556
H13A C5 3.4140 no 2_567
H13A C12 3.5808 no 2_557
H13A H5 2.6421 no 2_567
H13A H6 3.5992 no 2_567
H13A H12A 2.6165 no 2_557
H13A H14B 3.3215 no 2_557
H13B F5 3.1365 no 1_556
H13B F6 2.8609 no 1_556
H13B C13 3.5292 no 2_657
H13B C14 3.2952 no 2_657
H13B C16 3.5380 no 1_556
H13B H12B 2.8805 no 2_657
H13B H13B 3.2251 no 2_657
H13B H14A 2.4773 no 2_657
H14A O2 3.1319 no 2_557
H14A C12 3.4168 no 2_657
H14A C13 3.2663 no 2_657
H14A H5 3.2082 no 1_545
H14A H11B 2.9802 no 2_657
H14A H12B 2.9945 no 2_657
H14A H13B 2.4773 no 2_657
H14B O1 2.9708 no 2_557
H14B O2 3.5589 no 2_557
H14B C10 3.4185 no 2_557
H14B C11 3.1148 no 2_557
H14B C12 3.1735 no 2_557
H14B H5 2.8273 no 1_545
H14B H10A 2.8211 no 2_557
H14B H11A 2.5788 no 2_557
H14B H12A 2.5501 no 2_557
H14B H13A 3.3215 no 2_557
H14C F1 3.1001 no 2_557
H14C F4 3.1662 no 1_556
H14C F5 2.9917 no 1_556
H14C F6 3.3246 no 1_556
H14C O1 3.2806 no 2_557
H14C O2 3.0369 no 2_557
H14C C16 3.3893 no 1_556
H14C H10A 3.2403 no 2_557
H14C H11B 3.4788 no 2_657
H14C H12A 3.5782 no 2_557
H14C H12B 3.0590 no 2_657

loop_
_geom_torsion_atom_site_label_1
_geom_torsion_atom_site_label_2
_geom_torsion_atom_site_label_3
_geom_torsion_atom_site_label_4
_geom_torsion
_geom_torsion_publ_flag
C1 I1 C7 C8 -117.1(4) no
C7 I1 C1 C2 75.6(4) no
C7 I1 C1 C6 -105.2(4) no
O2 S1 O1 C8 -158.0(3) no
O3 S1 O1 C8 -22.3(4) no
O1 S1 C15 F1 46.5(5) no
O1 S1 C15 F2 166.6(4) no
O1 S1 C15 F3 -74.4(5) no
C15 S1 O1 C8 91.0(3) no
O2 S1 C15 F1 -63.4(5) no
O2 S1 C15 F2 56.8(5) no
O2 S1 C15 F3 175.7(4) no
O3 S1 C15 F1 164.0(4) no
O3 S1 C15 F2 -75.9(5) no
O3 S1 C15 F3 43.0(5) no
O4 S2 C16 F4 -60.7(4) no
O4 S2 C16 F5 58.0(4) no
O4 S2 C16 F6 178.7(4) no
O5 S2 C16 F4 178.4(4) no
O5 S2 C16 F5 -62.9(4) no
O5 S2 C16 F6 57.8(5) no
O6 S2 C16 F4 58.3(4) no
O6 S2 C16 F5 177.0(4) no
O6 S2 C16 F6 -62.3(5) no
S1 O1 C8 C7 66.3(5) no
S1 O1 C8 C9 -116.9(4) no
I1 C1 C2 C3 -178.6(4) no
I1 C1 C6 C5 179.4(4) no
C2 C1 C6 C5 -1.4(10) no
C6 C1 C2 C3 2.2(10) no
C1 C2 C3 C4 -1.6(11) no
C2 C3 C4 C5 0.2(12) no
C3 C4 C5 C6 0.6(12) no
C4 C5 C6 C1 -0.0(11) no
I1 C7 C8 O1 179.4(3) no
I1 C7 C8 C9 3.4(8) no
O1 C8 C9 C10 -48.8(6) no
C7 C8 C9 C10 127.3(6) no
C8 C9 C10 C11 -56.8(6) no
C9 C10 C11 C12 -178.3(4) no
C10 C11 C12 C13 -177.6(4) no
C11 C12 C13 C14 178.3(4) no
